data_7715455
loop_
_publ_author_name
'Shukla, Pooja'
'Tarannum, Ibtesham'
'Roy, Soumalya'
'Rajput, Amit'
'Lama, Prem'
'Singh, Saurabh Kumar'
'K&#x142;ak, Julia'
'Lee, Junseong'
'Das, Sourav'

_publ_section_title
;
 Effect of diamagnetic Zn(II) ions on the SMM properties of a series of
 trinuclear ZnDy<sub>2</sub> and tetranuclear Zn<sub>2</sub>Dy<sub>2</sub>
 (Ln<sup>III</sup> = Dy, Tb, Gd) complexes: combined experimental and
 theoretical studies.
;
_journal_issue 16
_journal_name_full 'Dalton transactions (Cambridge, England : 2003)'
_journal_page_first 7053
_journal_page_last 7066
_journal_paper_doi 10.1039/d4dt00417e
_journal_volume 53
_journal_year 2024
_chemical_formula_moiety 'C42 H42 N4 O10 Tb Zn2, N O3'
_chemical_formula_sum 'C42 H42 N5 O13 Tb Zn2'
_chemical_formula_weight 1114.46
_space_group_crystal_system monoclinic
_space_group_IT_number 14
_space_group_name_Hall '-P 2ybc'
_space_group_name_H-M_alt 'P 1 21/c 1'
_atom_sites_solution_hydrogens mixed
_atom_sites_solution_primary dual
_audit_creation_date 2021-01-06
_audit_creation_method
;
Olex2 1.2
(compiled 2018.05.29 svn.r3508 for OlexSys, GUI svn.r5506)
;
_audit_update_record
;
2022-08-04 deposited with the CCDC.	2024-03-18 downloaded from the CCDC.
;
_cell_angle_alpha 90
_cell_angle_beta 106.113(2)
_cell_angle_gamma 90
_cell_formula_units_Z 4
_cell_length_a 11.9571(9)
_cell_length_b 20.8492(16)
_cell_length_c 18.1968(15)
_cell_measurement_reflns_used 9112
_cell_measurement_temperature 273.15
_cell_measurement_theta_max 25.49
_cell_measurement_theta_min 2.75
_cell_volume 4358.2(6)
_computing_cell_refinement 'SAINT V8.38A (?, 2016)'
_computing_data_reduction 'SAINT V8.38A (?, 2016)'
_computing_molecular_graphics 'Olex2 (Dolomanov et al., 2009)'
_computing_publication_material 'Olex2 (Dolomanov et al., 2009)'
_computing_structure_refinement 'ShelXL (Sheldrick, 2015)'
_computing_structure_solution 'ShelXT (Sheldrick, 2015)'
_diffrn_ambient_temperature 273.15
_diffrn_measured_fraction_theta_full 0.999
_diffrn_measured_fraction_theta_max 0.999
_diffrn_measurement_device_type 'Bruker APEX-II CCD'
_diffrn_measurement_method '\f and \w scans'
_diffrn_radiation_type MoK\a
_diffrn_radiation_wavelength 0.71073
_diffrn_reflns_av_R_equivalents 0.0628
_diffrn_reflns_av_unetI/netI 0.0392
_diffrn_reflns_Laue_measured_fraction_full 0.999
_diffrn_reflns_Laue_measured_fraction_max 0.999
_diffrn_reflns_limit_h_max 14
_diffrn_reflns_limit_h_min -14
_diffrn_reflns_limit_k_max 25
_diffrn_reflns_limit_k_min -25
_diffrn_reflns_limit_l_max 22
_diffrn_reflns_limit_l_min -22
_diffrn_reflns_number 52826
_diffrn_reflns_point_group_measured_fraction_full 0.999
_diffrn_reflns_point_group_measured_fraction_max 0.999
_diffrn_reflns_theta_full 25.242
_diffrn_reflns_theta_max 25.499
_diffrn_reflns_theta_min 2.275
_diffrn_standards_number 0
_exptl_absorpt_coefficient_mu 2.767
_exptl_absorpt_correction_T_max 0.7457
_exptl_absorpt_correction_T_min 0.6467
_exptl_absorpt_correction_type multi-scan
_exptl_absorpt_process_details
;
SADABS-2016/2 (Bruker,2016/2) was used for absorption correction.
wR2(int) was 0.1537 before and 0.0589 after correction.
The Ratio of minimum to maximum transmission is 0.8672.
The \l/2 correction factor is Not present.
;
_exptl_crystal_colour red
_exptl_crystal_colour_primary red
_exptl_crystal_density_diffrn 1.699
_exptl_crystal_description block
_exptl_crystal_F_000 2232
_exptl_crystal_size_max 0.045
_exptl_crystal_size_mid 0.036
_exptl_crystal_size_min 0.028
_refine_diff_density_max 2.493
_refine_diff_density_min -2.270
_refine_diff_density_rms 0.241
_refine_ls_extinction_method none
_refine_ls_goodness_of_fit_ref 1.093
_refine_ls_hydrogen_treatment mixed
_refine_ls_matrix_type full
_refine_ls_number_parameters 568
_refine_ls_number_reflns 8098
_refine_ls_number_restraints 8
_refine_ls_restrained_S_all 1.095
_refine_ls_R_factor_all 0.0580
_refine_ls_R_factor_gt 0.0471
_refine_ls_shift/su_max 0.001
_refine_ls_shift/su_mean 0.000
_refine_ls_structure_factor_coef Fsqd
_refine_ls_weighting_details 'w=1/[\s^2^(Fo^2^)+(0.0679P)^2^+30.2346P] where P=(Fo^2^+2Fc^2^)/3'
_refine_ls_weighting_scheme calc
_refine_ls_wR_factor_gt 0.1260
_refine_ls_wR_factor_ref 0.1381
_reflns_Friedel_coverage 0.000
_reflns_number_gt 6933
_reflns_number_total 8098
_reflns_threshold_expression 'I > 2\s(I)'
_cod_data_source_file d4dt00417e2.cif
_cod_data_source_block 16dece_0m
_cod_depositor_comments 'Adding full bibliography for 7715451--7715456.cif.'
_cod_database_code 7715455
_shelx_shelxl_version_number 2018/1
_shelx_space_group_comment
;
The symmetry employed for this shelxl refinement is uniquely defined
by the following loop, which should always be used as a source of
symmetry information in preference to the above space-group names.
They are only intended as comments.
;
_olex2_refinement_description
;
1. Others
 Fixed Uiso: H10(0.046) H9(0.075) H1A(0.024) H1B(0.024) H19A(0.023)
 H19B(0.023) H3(0.023) H6(0.021) H16(0.023) H21(0.023) H27(0.02) H9A(0.019)
 H15(0.021) H30(0.026) H33(0.03) H5A(0.042) H5B(0.042) H5C(0.042) H17(0.022)
 H31(0.03) H24(0.023) H34(0.031) H35(0.029) H29(0.025) H23A(0.046) H23B(0.046)
 H23C(0.046) H13(0.029) H11(0.027) H40A(0.042) H40B(0.042) H40C(0.042)
 H38A(0.057) H38B(0.057) H38C(0.057) H12(0.033) H41A(0.085) H41B(0.085)
 H41C(0.085) H0AA(0.075) H0AB(0.075) H0AC(0.075)
 Fixed X: H1A(0.639193) H1B(0.676683) H19A(0.694519) H19B(0.753637)
 H3(0.437833) H6(0.222782) H16(0.680484) H21(0.500748) H27(0.339949)
 H9A(0.281785) H15(0.487661) H30(0.203693) H33(0.525289) H5A(0.197835)
 H5B(0.144467) H5C(0.2332) H17(0.730793) H31(0.325985) H24(0.287344)
 H34(0.709219) H35(0.761678) H29(0.267496) H23A(0.308272) H23B(0.215322)
 H23C(0.255153) H13(0.275717) H11(0.205816) H40A(0.835466) H40B(0.929603)
 H40C(0.924653) H38A(0.978091) H38B(1.041501) H38C(0.949515) H12(0.144119)
 H41A(1.024034) H41B(1.044798) H41C(0.92076) H0AA(1.091427) H0AB(1.067662)
 H0AC(1.116376)
 Fixed Y: H1A(0.613625) H1B(0.68487) H19A(0.785028) H19B(0.719696)
 H3(0.592344) H6(0.69725) H16(0.99823) H21(0.777407) H27(0.56419) H9A(0.779512)
 H15(1.022622) H30(0.398702) H33(0.336269) H5A(0.601203) H5B(0.605096)
 H5C(0.550568) H17(0.919026) H31(0.344465) H24(0.639688) H34(0.377909)
 H35(0.469875) H29(0.492195) H23A(0.748152) H23B(0.712093) H23C(0.781413)
 H13(0.996718) H11(0.858437) H40A(0.947134) H40B(0.893695) H40C(0.931308)
 H38A(0.546599) H38B(0.526969) H38C(0.480782) H12(0.93828) H41A(0.82069)
 H41B(0.796876) H41C(0.81993) H0AA(0.648145) H0AB(0.653751) H0AC(0.712813)
 Fixed Z: H1A(0.248885) H1B(0.270235) H19A(0.62701) H19B(0.616527)
 H3(0.221181) H6(0.303675) H16(0.658839) H21(0.626705) H27(0.446504)
 H9A(0.384993) H15(0.641028) H30(0.311323) H33(0.231478) H5A(0.160139)
 H5B(0.229571) H5C(0.226235) H17(0.584181) H31(0.256319) H24(0.516421)
 H34(0.24971) H35(0.323633) H29(0.382258) H23A(0.657948) H23B(0.593332)
 H23C(0.578654) H13(0.573711) H11(0.413299) H40A(0.352819) H40B(0.358091)
 H40C(0.43172) H38A(0.633628) H38B(0.572296) H38C(0.59087) H12(0.483179)
 H41A(0.549046) H41B(0.63349) H41C(0.586521) H0AA(0.386633) H0AB(0.46689)
 H0AC(0.432219)
;
_smtbx_masks_void_probe_radius 1.2
_smtbx_masks_void_truncation_radius 1.2
_olex2_submission_special_instructions 'No special instructions were received'

loop_
_space_group_symop_operation_xyz
'x, y, z'
'-x, y+1/2, -z+1/2'
'-x, -y, -z'
'x, -y-1/2, z-1/2'

loop_
_atom_site_label
_atom_site_type_symbol
_atom_site_fract_x
_atom_site_fract_y
_atom_site_fract_z
_atom_site_U_iso_or_equiv
_atom_site_adp_type
_atom_site_occupancy
_atom_site_site_symmetry_order
_atom_site_calc_flag
_atom_site_refinement_flags_posn
_atom_site_refinement_flags_adp
_atom_site_refinement_flags_occupancy
_atom_site_disorder_assembly
_atom_site_disorder_group
Tb1 Tb 0.78829(3) 0.70559(2) 0.44973(2) 0.01731(11) Uani 1 1 d D . . . .
Zn1 Zn 0.60411(6) 0.82420(3) 0.45010(4) 0.01344(17) Uani 1 1 d . . . . .
Zn2 Zn 0.64871(6) 0.56575(3) 0.41985(4) 0.01536(17) Uani 1 1 d . . . . .
O3 O 0.7225(4) 0.7757(2) 0.5257(2) 0.0156(9) Uani 1 1 d . . . . .
O2 O 0.5979(4) 0.7485(2) 0.3735(2) 0.0165(9) Uani 1 1 d . . . . .
O4 O 0.6465(4) 0.6440(2) 0.4936(2) 0.0169(9) Uani 1 1 d . . . . .
O1 O 0.7141(4) 0.6264(2) 0.3590(2) 0.0186(9) Uani 1 1 d . . . . .
O6 O 0.6990(4) 0.8837(2) 0.4055(2) 0.0166(9) Uani 1 1 d . . . . .
O7 O 0.7853(4) 0.5229(2) 0.4936(3) 0.0229(10) Uani 1 1 d . . . . .
O8 O 0.8881(4) 0.6139(2) 0.5086(3) 0.0241(10) Uani 1 1 d . . . . .
O10 O 0.9614(4) 0.7334(2) 0.5562(3) 0.0304(12) Uani 1 1 d D . . . .
H10 H 0.991(5) 0.7081(11) 0.5940(19) 0.046 Uiso 1 1 d DR . . . .
N2 N 0.5739(4) 0.8939(2) 0.5278(3) 0.0142(10) Uani 1 1 d . . . . .
N4 N 0.6143(5) 0.4838(2) 0.3471(3) 0.0184(11) Uani 1 1 d . . . . .
O5 O 0.8300(4) 0.8074(2) 0.4062(3) 0.0258(11) Uani 1 1 d . . . . .
N1 N 0.4250(4) 0.8226(2) 0.4232(3) 0.0133(10) Uani 1 1 d . . . . .
N3 N 0.4794(5) 0.5461(2) 0.4181(3) 0.0153(11) Uani 1 1 d . . . . .
O9 O 0.9387(6) 0.6989(3) 0.3811(4) 0.0502(14) Uani 1 1 d D . . . .
H9 H 0.9252(19) 0.683(3) 0.3354(12) 0.075 Uiso 1 1 d DR . . . .
C2 C 0.5207(6) 0.6626(3) 0.2894(3) 0.0172(13) Uani 1 1 d . . . . .
C26 C 0.5602(6) 0.6645(3) 0.5194(3) 0.0156(13) Uani 1 1 d . . . . .
C1 C 0.6424(6) 0.6471(3) 0.2864(4) 0.0203(14) Uani 1 1 d . . . . .
H1A H 0.639193 0.613625 0.248885 0.024 Uiso 1 1 calc R . . . .
H1B H 0.676683 0.684870 0.270235 0.024 Uiso 1 1 calc R . . . .
C19 C 0.6948(6) 0.7506(3) 0.5913(3) 0.0188(13) Uani 1 1 d . . . . .
H19A H 0.694519 0.785028 0.627010 0.023 Uiso 1 1 calc R . . . .
H19B H 0.753637 0.719696 0.616527 0.023 Uiso 1 1 calc R . . . .
C7 C 0.3912(6) 0.7281(3) 0.3400(3) 0.0157(13) Uani 1 1 d . . . . .
C3 C 0.4259(6) 0.6261(3) 0.2515(3) 0.0189(13) Uani 1 1 d . . . . .
H3 H 0.437833 0.592344 0.221181 0.023 Uiso 1 1 calc R . . . .
C32 C 0.4663(6) 0.4040(3) 0.2930(3) 0.0202(14) Uani 1 1 d . . . . .
C8 C 0.5046(6) 0.7153(3) 0.3364(3) 0.0159(13) Uani 1 1 d . . . . .
C20 C 0.5770(6) 0.7185(3) 0.5686(3) 0.0162(13) Uani 1 1 d . . . . .
C6 C 0.2973(6) 0.6883(3) 0.3000(3) 0.0176(13) Uani 1 1 d . . . . .
H6 H 0.222782 0.697250 0.303675 0.021 Uiso 1 1 calc R . . . .
N5 N 1.0175(7) 0.6960(4) 0.7514(4) 0.0434(18) Uani 1 1 d D . . . .
C36 C 0.5040(6) 0.4596(3) 0.3364(3) 0.0161(13) Uani 1 1 d . . . . .
C16 C 0.6229(6) 0.9760(3) 0.6229(4) 0.0196(14) Uani 1 1 d . . . . .
H16 H 0.680484 0.998230 0.658839 0.023 Uiso 1 1 calc R . . . .
C21 C 0.4872(6) 0.7418(3) 0.5947(3) 0.0191(14) Uani 1 1 d . . . . .
H21 H 0.500748 0.777407 0.626705 0.023 Uiso 1 1 calc R . . . .
C27 C 0.4156(6) 0.5788(3) 0.4531(3) 0.0169(13) Uani 1 1 d . . . . .
H27 H 0.339949 0.564190 0.446504 0.020 Uiso 1 1 calc R . . . .
C9 C 0.3593(6) 0.7787(3) 0.3844(3) 0.0158(13) Uani 1 1 d . . . . .
H9A H 0.281785 0.779512 0.384993 0.019 Uiso 1 1 calc R . . . .
C4 C 0.3127(6) 0.6374(3) 0.2565(3) 0.0180(13) Uani 1 1 d . . . . .
C15 C 0.5087(6) 0.9898(3) 0.6129(3) 0.0174(13) Uani 1 1 d . . . . .
H15 H 0.487661 1.022622 0.641028 0.021 Uiso 1 1 calc R . . . .
C25 C 0.4494(6) 0.6348(3) 0.5009(3) 0.0160(13) Uani 1 1 d . . . . .
C30 C 0.2791(6) 0.4135(3) 0.3174(4) 0.0219(14) Uani 1 1 d . . . . .
H30 H 0.203693 0.398702 0.311323 0.026 Uiso 1 1 calc R . . . .
C28 C 0.4289(6) 0.4919(3) 0.3726(3) 0.0179(13) Uani 1 1 d . . . . .
C33 C 0.5470(7) 0.3733(3) 0.2604(4) 0.0252(16) Uani 1 1 d . . . . .
H33 H 0.525289 0.336269 0.231478 0.030 Uiso 1 1 calc R . . . .
C5 C 0.2129(6) 0.5946(3) 0.2142(4) 0.0278(16) Uani 1 1 d . . . . .
H5A H 0.197835 0.601203 0.160139 0.042 Uiso 1 1 calc GR . . . .
H5B H 0.144467 0.605096 0.229571 0.042 Uiso 1 1 calc GR . . . .
H5C H 0.233200 0.550568 0.226235 0.042 Uiso 1 1 calc GR . . . .
C17 C 0.6524(6) 0.9277(3) 0.5781(3) 0.0180(13) Uani 1 1 d . . . . .
H17 H 0.730793 0.919026 0.584181 0.022 Uiso 1 1 calc R . . . .
C18 C 0.4589(5) 0.9057(3) 0.5173(3) 0.0141(12) Uani 1 1 d . . . . .
C39 C 0.7958(6) 0.8639(3) 0.3997(3) 0.0180(13) Uani 1 1 d . . . . .
C31 C 0.3517(7) 0.3815(3) 0.2845(4) 0.0246(15) Uani 1 1 d . . . . .
H31 H 0.325985 0.344465 0.256319 0.030 Uiso 1 1 calc R . . . .
C10 C 0.3767(5) 0.8692(3) 0.4626(3) 0.0144(12) Uani 1 1 d . . . . .
C24 C 0.3594(6) 0.6600(3) 0.5292(4) 0.0191(13) Uani 1 1 d . . . . .
H24 H 0.287344 0.639688 0.516421 0.023 Uiso 1 1 calc R . . . .
C34 C 0.6562(7) 0.3977(3) 0.2713(4) 0.0260(16) Uani 1 1 d . . . . .
H34 H 0.709219 0.377909 0.249710 0.031 Uiso 1 1 calc R . . . .
C37 C 0.8744(6) 0.5566(3) 0.5244(4) 0.0217(14) Uani 1 1 d . . . . .
C35 C 0.6869(7) 0.4535(3) 0.3158(4) 0.0239(15) Uani 1 1 d . . . . .
H35 H 0.761678 0.469875 0.323633 0.029 Uiso 1 1 calc R . . . .
C29 C 0.3185(6) 0.4699(3) 0.3611(4) 0.0212(14) Uani 1 1 d . . . . .
H29 H 0.267496 0.492195 0.382258 0.025 Uiso 1 1 calc R . . . .
C22 C 0.3751(6) 0.7135(3) 0.5748(4) 0.0201(14) Uani 1 1 d . . . . .
C14 C 0.4219(6) 0.9546(3) 0.5601(3) 0.0168(13) Uani 1 1 d . . . . .
C23 C 0.2799(7) 0.7413(4) 0.6038(4) 0.0306(17) Uani 1 1 d . . . . .
H23A H 0.308272 0.748152 0.657948 0.046 Uiso 1 1 calc GR . . . .
H23B H 0.215322 0.712093 0.593332 0.046 Uiso 1 1 calc GR . . . .
H23C H 0.255153 0.781413 0.578654 0.046 Uiso 1 1 calc GR . . . .
O11 O 1.0246(10) 0.6661(4) 0.6964(6) 0.101(3) Uani 1 1 d . . . . .
C13 C 0.3020(6) 0.9654(3) 0.5461(4) 0.0238(15) Uani 1 1 d . . . . .
H13 H 0.275717 0.996718 0.573711 0.029 Uiso 1 1 calc R . . . .
C11 C 0.2604(6) 0.8818(3) 0.4499(4) 0.0226(14) Uani 1 1 d . . . . .
H11 H 0.205816 0.858437 0.413299 0.027 Uiso 1 1 calc R . . . .
C40 C 0.8790(6) 0.9136(3) 0.3842(5) 0.0277(16) Uani 1 1 d . . . . .
H40A H 0.835466 0.947134 0.352819 0.042 Uiso 1 1 calc GR . . . .
H40B H 0.929603 0.893695 0.358091 0.042 Uiso 1 1 calc GR . . . .
H40C H 0.924653 0.931308 0.431720 0.042 Uiso 1 1 calc GR . . . .
C38 C 0.9695(7) 0.5248(4) 0.5859(5) 0.0380(19) Uani 1 1 d . . . . .
H38A H 0.978091 0.546599 0.633628 0.057 Uiso 1 1 calc GR . . . .
H38B H 1.041501 0.526969 0.572296 0.057 Uiso 1 1 calc GR . . . .
H38C H 0.949515 0.480782 0.590870 0.057 Uiso 1 1 calc GR . . . .
O13 O 1.0640(10) 0.6950(8) 0.8182(6) 0.153(4) Uani 1 1 d D . . . .
C12 C 0.2233(6) 0.9302(3) 0.4921(4) 0.0272(16) Uani 1 1 d . . . . .
H12 H 0.144119 0.938280 0.483179 0.033 Uiso 1 1 calc R . . . .
C41 C 0.9902(8) 0.7982(4) 0.5836(7) 0.057(3) Uani 1 1 d D . . . .
H41A H 1.024034 0.820690 0.549046 0.085 Uiso 1 1 calc GR . . . .
H41B H 1.044798 0.796876 0.633490 0.085 Uiso 1 1 calc GR . . . .
H41C H 0.920760 0.819930 0.586521 0.085 Uiso 1 1 calc GR . . . .
O12 O 0.9470(10) 0.7364(8) 0.7377(6) 0.153(4) Uani 1 1 d D . . . .
C0AA C 1.0658(8) 0.6762(5) 0.4205(6) 0.0502(14) Uani 1 1 d D . . . .
H0AA H 1.091427 0.648145 0.386633 0.075 Uiso 1 1 calc GR . . . .
H0AB H 1.067662 0.653751 0.466890 0.075 Uiso 1 1 calc GR . . . .
H0AC H 1.116376 0.712813 0.432219 0.075 Uiso 1 1 calc GR . . . .

loop_
_atom_site_aniso_label
_atom_site_aniso_U_11
_atom_site_aniso_U_22
_atom_site_aniso_U_33
_atom_site_aniso_U_23
_atom_site_aniso_U_13
_atom_site_aniso_U_12
Tb1 0.01854(18) 0.01392(17) 0.02043(18) -0.00099(12) 0.00700(13) 0.00264(12)
Zn1 0.0166(4) 0.0114(3) 0.0130(3) -0.0013(3) 0.0052(3) 0.0016(3)
Zn2 0.0200(4) 0.0109(3) 0.0154(3) 0.0001(3) 0.0051(3) 0.0030(3)
O3 0.017(2) 0.014(2) 0.015(2) -0.0016(17) 0.0044(18) 0.0023(17)
O2 0.022(2) 0.012(2) 0.015(2) -0.0025(17) 0.0049(18) 0.0023(18)
O4 0.021(2) 0.014(2) 0.017(2) 0.0034(17) 0.0065(18) 0.0058(18)
O1 0.026(2) 0.013(2) 0.018(2) -0.0003(17) 0.0062(19) 0.0012(18)
O6 0.021(2) 0.011(2) 0.019(2) -0.0005(17) 0.0081(19) 0.0011(18)
O7 0.027(3) 0.017(2) 0.024(2) 0.0000(19) 0.005(2) 0.007(2)
O8 0.021(2) 0.018(2) 0.032(3) -0.001(2) 0.006(2) 0.0027(19)
O10 0.021(3) 0.027(3) 0.038(3) -0.010(2) 0.001(2) 0.004(2)
N2 0.018(3) 0.014(3) 0.013(2) 0.000(2) 0.007(2) 0.001(2)
N4 0.029(3) 0.014(3) 0.014(3) 0.003(2) 0.010(2) 0.004(2)
O5 0.027(3) 0.012(2) 0.044(3) 0.001(2) 0.019(2) 0.0049(19)
N1 0.017(3) 0.009(2) 0.014(2) -0.001(2) 0.005(2) 0.001(2)
N3 0.024(3) 0.012(2) 0.009(2) 0.002(2) 0.004(2) 0.002(2)
O9 0.054(3) 0.048(3) 0.061(3) 0.001(3) 0.037(3) 0.001(3)
C2 0.028(4) 0.014(3) 0.010(3) 0.004(2) 0.006(3) 0.002(3)
C26 0.026(3) 0.012(3) 0.009(3) 0.006(2) 0.004(3) 0.007(3)
C1 0.036(4) 0.014(3) 0.014(3) -0.002(2) 0.012(3) 0.004(3)
C19 0.028(4) 0.020(3) 0.009(3) 0.000(2) 0.006(3) 0.002(3)
C7 0.027(3) 0.011(3) 0.010(3) 0.000(2) 0.005(3) -0.002(3)
C3 0.033(4) 0.012(3) 0.011(3) 0.002(2) 0.006(3) 0.000(3)
C32 0.033(4) 0.017(3) 0.009(3) 0.001(2) 0.003(3) 0.001(3)
C8 0.023(3) 0.015(3) 0.011(3) 0.005(2) 0.007(3) 0.004(3)
C20 0.022(3) 0.015(3) 0.011(3) 0.003(2) 0.005(3) 0.001(3)
C6 0.023(3) 0.015(3) 0.014(3) 0.004(2) 0.004(3) 0.000(3)
N5 0.038(4) 0.046(4) 0.040(4) -0.001(4) 0.003(3) -0.004(3)
C36 0.025(3) 0.014(3) 0.007(3) 0.004(2) 0.001(2) 0.001(3)
C16 0.032(4) 0.015(3) 0.013(3) 0.000(2) 0.008(3) -0.003(3)
C21 0.030(4) 0.018(3) 0.011(3) 0.001(2) 0.008(3) 0.005(3)
C27 0.020(3) 0.015(3) 0.016(3) 0.003(2) 0.006(3) 0.001(3)
C9 0.023(3) 0.016(3) 0.011(3) 0.002(2) 0.009(3) 0.000(3)
C4 0.031(4) 0.009(3) 0.009(3) -0.002(2) -0.002(3) -0.003(3)
C15 0.035(4) 0.010(3) 0.009(3) -0.002(2) 0.011(3) -0.001(3)
C25 0.022(3) 0.013(3) 0.012(3) 0.001(2) 0.004(3) 0.002(3)
C30 0.022(3) 0.020(3) 0.022(3) 0.004(3) 0.003(3) -0.003(3)
C28 0.029(4) 0.013(3) 0.010(3) 0.003(2) 0.003(3) 0.001(3)
C33 0.050(5) 0.008(3) 0.017(3) -0.002(2) 0.008(3) -0.001(3)
C5 0.031(4) 0.024(4) 0.022(3) -0.006(3) -0.003(3) -0.003(3)
C17 0.020(3) 0.015(3) 0.017(3) 0.000(2) 0.002(3) 0.007(3)
C18 0.020(3) 0.008(3) 0.015(3) 0.002(2) 0.006(2) -0.002(2)
C39 0.023(3) 0.016(3) 0.015(3) -0.002(2) 0.004(3) -0.003(3)
C31 0.040(4) 0.017(3) 0.014(3) 0.002(3) 0.002(3) -0.004(3)
C10 0.021(3) 0.011(3) 0.013(3) 0.003(2) 0.006(2) 0.002(2)
C24 0.020(3) 0.018(3) 0.022(3) 0.000(3) 0.011(3) 0.001(3)
C34 0.044(4) 0.019(3) 0.018(3) 0.000(3) 0.013(3) 0.004(3)
C37 0.022(3) 0.021(3) 0.021(3) -0.002(3) 0.003(3) 0.010(3)
C35 0.034(4) 0.020(3) 0.019(3) 0.003(3) 0.010(3) 0.003(3)
C29 0.028(4) 0.017(3) 0.018(3) 0.001(3) 0.006(3) -0.001(3)
C22 0.028(4) 0.020(3) 0.016(3) -0.002(3) 0.013(3) 0.004(3)
C14 0.024(3) 0.012(3) 0.016(3) 0.001(2) 0.009(3) 0.002(3)
C23 0.035(4) 0.028(4) 0.034(4) -0.005(3) 0.018(3) 0.002(3)
O11 0.160(10) 0.064(6) 0.092(7) -0.014(5) 0.057(7) 0.030(6)
C13 0.029(4) 0.017(3) 0.029(4) -0.007(3) 0.014(3) -0.001(3)
C11 0.018(3) 0.017(3) 0.034(4) -0.008(3) 0.009(3) -0.002(3)
C40 0.022(4) 0.018(3) 0.045(4) -0.004(3) 0.012(3) -0.003(3)
C38 0.033(4) 0.031(4) 0.044(5) 0.003(4) 0.000(4) 0.014(3)
O13 0.100(6) 0.273(13) 0.066(5) 0.047(6) -0.009(4) 0.056(7)
C12 0.018(3) 0.023(4) 0.044(4) -0.004(3) 0.013(3) 0.004(3)
C41 0.026(4) 0.035(5) 0.096(8) -0.032(5) -0.006(5) 0.003(4)
O12 0.100(6) 0.273(13) 0.066(5) 0.047(6) -0.009(4) 0.056(7)
C0AA 0.054(3) 0.048(3) 0.061(3) 0.001(3) 0.037(3) 0.001(3)

loop_
_atom_type_symbol
_atom_type_description
_atom_type_scat_dispersion_real
_atom_type_scat_dispersion_imag
_atom_type_scat_source
C C 0.0033 0.0016 'International Tables Vol C Tables 4.2.6.8 and 6.1.1.4'
H H 0.0000 0.0000 'International Tables Vol C Tables 4.2.6.8 and 6.1.1.4'
N N 0.0061 0.0033 'International Tables Vol C Tables 4.2.6.8 and 6.1.1.4'
O O 0.0106 0.0060 'International Tables Vol C Tables 4.2.6.8 and 6.1.1.4'
Tb Tb -0.1723 4.1537 'International Tables Vol C Tables 4.2.6.8 and 6.1.1.4'
Zn Zn 0.2839 1.4301 'International Tables Vol C Tables 4.2.6.8 and 6.1.1.4'

loop_
_geom_angle_atom_site_label_1
_geom_angle_atom_site_label_2
_geom_angle_atom_site_label_3
_geom_angle
_geom_angle_site_symmetry_1
_geom_angle_site_symmetry_3
_geom_angle_publ_flag
Zn1 Tb1 Zn2 110.53(2) . . ?
O3 Tb1 Zn1 35.36(10) . . ?
O3 Tb1 Zn2 114.56(11) . . ?
O3 Tb1 O2 72.10(14) . . ?
O3 Tb1 O4 75.63(15) . . ?
O3 Tb1 O1 138.71(15) . . ?
O3 Tb1 O8 117.30(16) . . ?
O3 Tb1 O10 74.45(16) . . ?
O3 Tb1 O5 76.72(16) . . ?
O3 Tb1 O9 139.67(19) . . ?
O2 Tb1 Zn1 39.15(9) . . ?
O2 Tb1 Zn2 83.35(10) . . ?
O4 Tb1 Zn1 82.50(10) . . ?
O4 Tb1 Zn2 39.38(10) . . ?
O4 Tb1 O2 76.09(14) . . ?
O4 Tb1 O10 111.96(16) . . ?
O4 Tb1 O9 144.17(18) . . ?
O1 Tb1 Zn1 114.07(11) . . ?
O1 Tb1 Zn2 35.75(11) . . ?
O1 Tb1 O2 75.49(14) . . ?
O1 Tb1 O4 72.26(15) . . ?
O1 Tb1 O8 78.00(16) . . ?
O1 Tb1 O10 142.26(16) . . ?
O1 Tb1 O5 118.19(16) . . ?
O1 Tb1 O9 77.78(19) . . ?
O8 Tb1 Zn1 149.36(12) . . ?
O8 Tb1 Zn2 61.95(12) . . ?
O8 Tb1 O2 145.09(15) . . ?
O8 Tb1 O4 74.46(15) . . ?
O8 Tb1 O10 68.02(17) . . ?
O8 Tb1 O5 139.04(17) . . ?
O8 Tb1 O9 80.5(2) . . ?
O10 Tb1 Zn1 103.59(12) . . ?
O10 Tb1 Zn2 127.20(12) . . ?
O10 Tb1 O2 142.18(15) . . ?
O5 Tb1 Zn1 62.17(11) . . ?
O5 Tb1 Zn2 150.89(13) . . ?
O5 Tb1 O2 74.62(16) . . ?
O5 Tb1 O4 144.56(15) . . ?
O5 Tb1 O10 81.02(18) . . ?
O5 Tb1 O9 68.24(19) . . ?
O9 Tb1 Zn1 128.52(15) . . ?
O9 Tb1 Zn2 105.76(15) . . ?
O9 Tb1 O2 115.00(19) . . ?
O9 Tb1 O10 80.8(2) . . ?
O3 Zn1 Tb1 42.69(12) . . ?
O3 Zn1 O2 87.93(17) . . ?
O3 Zn1 O6 103.00(18) . . ?
O3 Zn1 N2 96.24(18) . . ?
O3 Zn1 N1 131.22(19) . . ?
O2 Zn1 Tb1 48.45(12) . . ?
O2 Zn1 N2 167.57(19) . . ?
O6 Zn1 Tb1 90.55(12) . . ?
O6 Zn1 O2 96.65(17) . . ?
O6 Zn1 N2 93.82(18) . . ?
O6 Zn1 N1 125.68(19) . . ?
N2 Zn1 Tb1 138.33(14) . . ?
N1 Zn1 Tb1 129.45(14) . . ?
N1 Zn1 O2 89.29(18) . . ?
N1 Zn1 N2 79.1(2) . . ?
O4 Zn2 Tb1 46.79(12) . . ?
O4 Zn2 N4 167.9(2) . . ?
O1 Zn2 Tb1 43.42(12) . . ?
O1 Zn2 O4 86.48(17) . . ?
O1 Zn2 O7 106.44(19) . . ?
O1 Zn2 N4 101.72(19) . . ?
O1 Zn2 N3 131.16(19) . . ?
O7 Zn2 Tb1 90.15(14) . . ?
O7 Zn2 O4 94.01(17) . . ?
O7 Zn2 N4 92.23(19) . . ?
O7 Zn2 N3 122.4(2) . . ?
N4 Zn2 Tb1 143.68(15) . . ?
N3 Zn2 Tb1 128.57(14) . . ?
N3 Zn2 O4 88.74(19) . . ?
N3 Zn2 N4 79.1(2) . . ?
Zn1 O3 Tb1 101.95(18) . . ?
C19 O3 Tb1 118.0(4) . . ?
C19 O3 Zn1 119.2(4) . . ?
Zn1 O2 Tb1 92.41(15) . . ?
C8 O2 Tb1 127.3(4) . . ?
C8 O2 Zn1 127.0(4) . . ?
Zn2 O4 Tb1 93.83(16) . . ?
C26 O4 Tb1 129.1(4) . . ?
C26 O4 Zn2 128.7(4) . . ?
Zn2 O1 Tb1 100.83(18) . . ?
C1 O1 Tb1 117.0(3) . . ?
C1 O1 Zn2 118.8(4) . . ?
C39 O6 Zn1 117.9(4) . . ?
C37 O7 Zn2 118.4(4) . . ?
C37 O8 Tb1 143.2(4) . . ?
Tb1 O10 H10 123.5(19) . . ?
C41 O10 Tb1 123.7(5) . . ?
C41 O10 H10 106.9(18) . . ?
C17 N2 Zn1 127.4(4) . . ?
C17 N2 C18 119.9(5) . . ?
C18 N2 Zn1 112.5(4) . . ?
C36 N4 Zn2 113.2(4) . . ?
C35 N4 Zn2 127.8(5) . . ?
C35 N4 C36 118.9(6) . . ?
C39 O5 Tb1 142.0(4) . . ?
C9 N1 Zn1 125.4(4) . . ?
C9 N1 C10 119.5(5) . . ?
C10 N1 Zn1 114.2(4) . . ?
C27 N3 Zn2 126.3(4) . . ?
C27 N3 C28 118.8(6) . . ?
C28 N3 Zn2 115.0(4) . . ?
Tb1 O9 H9 123(2) . . ?
C0AA O9 Tb1 122.6(5) . . ?
C0AA O9 H9 102.7(19) . . ?
C3 C2 C1 122.0(6) . . ?
C3 C2 C8 119.5(6) . . ?
C8 C2 C1 118.4(6) . . ?
O4 C26 C20 119.7(6) . . ?
O4 C26 C25 123.1(6) . . ?
C25 C26 C20 117.2(6) . . ?
O1 C1 C2 111.7(5) . . ?
O1 C1 H1A 109.3 . . ?
O1 C1 H1B 109.3 . . ?
C2 C1 H1A 109.3 . . ?
C2 C1 H1B 109.3 . . ?
H1A C1 H1B 107.9 . . ?
O3 C19 H19A 109.5 . . ?
O3 C19 H19B 109.5 . . ?
O3 C19 C20 110.5(5) . . ?
H19A C19 H19B 108.1 . . ?
C20 C19 H19A 109.5 . . ?
C20 C19 H19B 109.5 . . ?
C8 C7 C6 120.1(6) . . ?
C8 C7 C9 125.2(6) . . ?
C6 C7 C9 114.7(6) . . ?
C2 C3 H3 118.3 . . ?
C2 C3 C4 123.3(6) . . ?
C4 C3 H3 118.3 . . ?
C36 C32 C33 117.3(6) . . ?
C36 C32 C31 119.0(6) . . ?
C31 C32 C33 123.7(6) . . ?
O2 C8 C2 118.0(6) . . ?
O2 C8 C7 124.3(6) . . ?
C7 C8 C2 117.7(6) . . ?
C26 C20 C19 118.8(6) . . ?
C21 C20 C26 120.7(6) . . ?
C21 C20 C19 120.5(6) . . ?
C7 C6 H6 118.8 . . ?
C4 C6 C7 122.3(6) . . ?
C4 C6 H6 118.8 . . ?
O13 N5 O11 136.2(11) . . ?
O12 N5 O11 114.2(10) . . ?
O12 N5 O13 109.6(11) . . ?
N4 C36 C32 121.8(6) . . ?
N4 C36 C28 117.7(6) . . ?
C32 C36 C28 120.4(6) . . ?
C15 C16 H16 120.7 . . ?
C15 C16 C17 118.7(6) . . ?
C17 C16 H16 120.7 . . ?
C20 C21 H21 118.7 . . ?
C20 C21 C22 122.5(6) . . ?
C22 C21 H21 118.7 . . ?
N3 C27 H27 116.3 . . ?
N3 C27 C25 127.4(6) . . ?
C25 C27 H27 116.3 . . ?
N1 C9 C7 127.8(6) . . ?
N1 C9 H9A 116.1 . . ?
C7 C9 H9A 116.1 . . ?
C3 C4 C5 120.5(6) . . ?
C6 C4 C3 117.1(6) . . ?
C6 C4 C5 122.4(6) . . ?
C16 C15 H15 119.8 . . ?
C16 C15 C14 120.3(6) . . ?
C14 C15 H15 119.8 . . ?
C26 C25 C27 125.8(6) . . ?
C26 C25 C24 120.4(6) . . ?
C24 C25 C27 113.9(6) . . ?
C31 C30 H30 120.0 . . ?
C31 C30 C29 119.9(6) . . ?
C29 C30 H30 120.0 . . ?
C36 C28 N3 114.9(6) . . ?
C29 C28 N3 126.3(6) . . ?
C29 C28 C36 118.8(6) . . ?
C32 C33 H33 119.8 . . ?
C34 C33 C32 120.4(6) . . ?
C34 C33 H33 119.8 . . ?
C4 C5 H5A 109.5 . . ?
C4 C5 H5B 109.5 . . ?
C4 C5 H5C 109.5 . . ?
H5A C5 H5B 109.5 . . ?
H5A C5 H5C 109.5 . . ?
H5B C5 H5C 109.5 . . ?
N2 C17 C16 122.8(6) . . ?
N2 C17 H17 118.6 . . ?
C16 C17 H17 118.6 . . ?
N2 C18 C10 118.7(5) . . ?
N2 C18 C14 120.7(6) . . ?
C10 C18 C14 120.6(6) . . ?
O6 C39 C40 117.2(6) . . ?
O5 C39 O6 126.1(6) . . ?
O5 C39 C40 116.8(6) . . ?
C32 C31 H31 119.8 . . ?
C30 C31 C32 120.4(6) . . ?
C30 C31 H31 119.8 . . ?
C18 C10 N1 115.0(5) . . ?
C11 C10 N1 125.5(6) . . ?
C11 C10 C18 119.4(6) . . ?
C25 C24 H24 119.0 . . ?
C22 C24 C25 122.1(6) . . ?
C22 C24 H24 119.0 . . ?
C33 C34 H34 120.7 . . ?
C33 C34 C35 118.6(7) . . ?
C35 C34 H34 120.7 . . ?
O7 C37 C38 116.9(6) . . ?
O8 C37 O7 125.1(6) . . ?
O8 C37 C38 118.0(6) . . ?
N4 C35 C34 123.0(7) . . ?
N4 C35 H35 118.5 . . ?
C34 C35 H35 118.5 . . ?
C30 C29 H29 119.3 . . ?
C28 C29 C30 121.4(6) . . ?
C28 C29 H29 119.3 . . ?
C21 C22 C23 120.4(6) . . ?
C24 C22 C21 117.1(6) . . ?
C24 C22 C23 122.5(6) . . ?
C15 C14 C18 117.5(6) . . ?
C13 C14 C15 124.3(6) . . ?
C13 C14 C18 118.2(6) . . ?
C22 C23 H23A 109.5 . . ?
C22 C23 H23B 109.5 . . ?
C22 C23 H23C 109.5 . . ?
H23A C23 H23B 109.5 . . ?
H23A C23 H23C 109.5 . . ?
H23B C23 H23C 109.5 . . ?
C14 C13 H13 119.7 . . ?
C12 C13 C14 120.6(6) . . ?
C12 C13 H13 119.7 . . ?
C10 C11 H11 119.9 . . ?
C10 C11 C12 120.2(6) . . ?
C12 C11 H11 119.9 . . ?
C39 C40 H40A 109.5 . . ?
C39 C40 H40B 109.5 . . ?
C39 C40 H40C 109.5 . . ?
H40A C40 H40B 109.5 . . ?
H40A C40 H40C 109.5 . . ?
H40B C40 H40C 109.5 . . ?
C37 C38 H38A 109.5 . . ?
C37 C38 H38B 109.5 . . ?
C37 C38 H38C 109.5 . . ?
H38A C38 H38B 109.5 . . ?
H38A C38 H38C 109.5 . . ?
H38B C38 H38C 109.5 . . ?
C13 C12 C11 121.0(6) . . ?
C13 C12 H12 119.5 . . ?
C11 C12 H12 119.5 . . ?
O10 C41 H41A 109.5 . . ?
O10 C41 H41B 109.5 . . ?
O10 C41 H41C 109.5 . . ?
H41A C41 H41B 109.5 . . ?
H41A C41 H41C 109.5 . . ?
H41B C41 H41C 109.5 . . ?
O9 C0AA H0AA 109.5 . . ?
O9 C0AA H0AB 109.5 . . ?
O9 C0AA H0AC 109.5 . . ?
H0AA C0AA H0AB 109.5 . . ?
H0AA C0AA H0AC 109.5 . . ?
H0AB C0AA H0AC 109.5 . . ?

loop_
_geom_bond_atom_site_label_1
_geom_bond_atom_site_label_2
_geom_bond_distance
_geom_bond_site_symmetry_2
_geom_bond_publ_flag
Tb1 Zn1 3.3125(8) . ?
Tb1 Zn2 3.3283(8) . ?
Tb1 O3 2.296(4) . ?
Tb1 O2 2.481(4) . ?
Tb1 O4 2.431(4) . ?
Tb1 O1 2.329(4) . ?
Tb1 O8 2.349(5) . ?
Tb1 O10 2.480(5) . ?
Tb1 O5 2.367(5) . ?
Tb1 O9 2.461(6) . ?
Zn1 O3 1.960(4) . ?
Zn1 O2 2.093(4) . ?
Zn1 O6 1.999(4) . ?
Zn1 N2 2.127(5) . ?
Zn1 N1 2.061(5) . ?
Zn2 O4 2.116(4) . ?
Zn2 O1 1.980(4) . ?
Zn2 O7 2.013(5) . ?
Zn2 N4 2.130(5) . ?
Zn2 N3 2.056(5) . ?
O3 C19 1.423(7) . ?
O2 C8 1.328(8) . ?
O4 C26 1.319(8) . ?
O1 C1 1.427(8) . ?
O6 C39 1.261(8) . ?
O7 C37 1.269(8) . ?
O8 C37 1.250(8) . ?
O10 H10 0.861(10) . ?
O10 C41 1.447(9) . ?
N2 C17 1.319(8) . ?
N2 C18 1.357(8) . ?
N4 C36 1.375(8) . ?
N4 C35 1.323(9) . ?
O5 C39 1.241(8) . ?
N1 C9 1.283(8) . ?
N1 C10 1.421(8) . ?
N3 C27 1.313(8) . ?
N3 C28 1.432(8) . ?
O9 H9 0.869(10) . ?
O9 C0AA 1.563(12) . ?
C2 C1 1.507(9) . ?
C2 C3 1.381(9) . ?
C2 C8 1.436(9) . ?
C26 C20 1.417(9) . ?
C26 C25 1.416(9) . ?
C1 H1A 0.9700 . ?
C1 H1B 0.9700 . ?
C19 H19A 0.9700 . ?
C19 H19B 0.9700 . ?
C19 C20 1.510(9) . ?
C7 C8 1.401(9) . ?
C7 C6 1.424(9) . ?
C7 C9 1.442(8) . ?
C3 H3 0.9300 . ?
C3 C4 1.402(10) . ?
C32 C36 1.405(9) . ?
C32 C33 1.417(10) . ?
C32 C31 1.416(10) . ?
C20 C21 1.377(9) . ?
C6 H6 0.9300 . ?
C6 C4 1.368(9) . ?
N5 O11 1.203(11) . ?
N5 O13 1.188(10) . ?
N5 O12 1.168(12) . ?
C36 C28 1.422(9) . ?
C16 H16 0.9300 . ?
C16 C15 1.358(10) . ?
C16 C17 1.402(9) . ?
C21 H21 0.9300 . ?
C21 C22 1.416(10) . ?
C27 H27 0.9300 . ?
C27 C25 1.444(9) . ?
C9 H9A 0.9300 . ?
C4 C5 1.516(9) . ?
C15 H15 0.9300 . ?
C15 C14 1.409(9) . ?
C25 C24 1.418(9) . ?
C30 H30 0.9300 . ?
C30 C31 1.359(10) . ?
C30 C29 1.425(9) . ?
C28 C29 1.357(9) . ?
C33 H33 0.9300 . ?
C33 C34 1.364(10) . ?
C5 H5A 0.9600 . ?
C5 H5B 0.9600 . ?
C5 H5C 0.9600 . ?
C17 H17 0.9300 . ?
C18 C10 1.413(9) . ?
C18 C14 1.426(9) . ?
C39 C40 1.517(9) . ?
C31 H31 0.9300 . ?
C10 C11 1.369(9) . ?
C24 H24 0.9300 . ?
C24 C22 1.371(9) . ?
C34 H34 0.9300 . ?
C34 C35 1.407(10) . ?
C37 C38 1.509(10) . ?
C35 H35 0.9300 . ?
C29 H29 0.9300 . ?
C22 C23 1.498(9) . ?
C14 C13 1.403(9) . ?
C23 H23A 0.9600 . ?
C23 H23B 0.9600 . ?
C23 H23C 0.9600 . ?
C13 H13 0.9300 . ?
C13 C12 1.369(10) . ?
C11 H11 0.9300 . ?
C11 C12 1.414(9) . ?
C40 H40A 0.9600 . ?
C40 H40B 0.9600 . ?
C40 H40C 0.9600 . ?
C38 H38A 0.9600 . ?
C38 H38B 0.9600 . ?
C38 H38C 0.9600 . ?
C12 H12 0.9300 . ?
C41 H41A 0.9600 . ?
C41 H41B 0.9600 . ?
C41 H41C 0.9600 . ?
C0AA H0AA 0.9600 . ?
C0AA H0AB 0.9600 . ?
C0AA H0AC 0.9600 . ?

loop_
_smtbx_masks_void_nr
_smtbx_masks_void_average_x
_smtbx_masks_void_average_y
_smtbx_masks_void_average_z
_smtbx_masks_void_volume
_smtbx_masks_void_count_electrons
_smtbx_masks_void_content
1 0.069 0.039 0.305 99.2 40.8 ?
2 -0.069 -0.039 0.695 99.2 40.0 ?
3 0.069 0.461 0.805 99.2 40.8 ?
4 -0.069 0.539 0.195 99.2 40.0 ?
